data_2201257
loop_
_publ_author_name
'Tomaszewski, Pawe\/l E.'
'Pietraszko, Adam'
'M\;aczka, Miros\/law'
'Hanuza, Jerzy'

_publ_section_title
;
CsAl(MoO~4~)~2~
;
_journal_name_full 'Acta Crystallographica, Section E'
_journal_page_first i119
_journal_page_last i120
_journal_paper_doi 10.1107/S1600536802020950
_journal_volume 58
_journal_year 2002
_chemical_formula_moiety 'Cs Al (Mo O4)2'
_chemical_formula_structural 'Cs Al (Mo O4)2'
_chemical_formula_sum 'Al Cs Mo2 O8'
_chemical_formula_weight 479.77
_chemical_name_common CsAl(MoO~4~)~2~
_space_group_IT_number 164
_space_group_name_Hall '-P 3 2"'
_space_group_name_H-M_alt 'P -3 m 1'
_symmetry_cell_setting trigonal
_symmetry_space_group_name_Hall '-P 3 2"'
_symmetry_space_group_name_H-M 'P -3 m 1'
_cell_angle_alpha 90.00
_cell_angle_beta 90.00
_cell_angle_gamma 120.00
_cell_formula_units_Z 1
_cell_length_a 5.5510(10)
_cell_length_b 5.5510(10)
_cell_length_c 8.037(2)
_cell_measurement_temperature 293(2)
_cell_volume 214.47(8)
_diffrn_ambient_temperature 295(2)
_exptl_crystal_density_diffrn 3.715
_cod_database_code 2201257

loop_
_symmetry_equiv_pos_as_xyz
'x, y, z'
'-y, x-y, z'
'-x+y, -x, z'
'y, x, -z'
'x-y, -y, -z'
'-x, -x+y, -z'
'-x, -y, -z'
'y, -x+y, -z'
'x-y, x, -z'
'-y, -x, z'
'-x+y, y, z'
'x, x-y, z'

loop_
_atom_site_label
_atom_site_fract_x
_atom_site_fract_y
_atom_site_fract_z
_atom_site_U_iso_or_equiv
_atom_site_adp_type
_atom_site_calc_flag
_atom_site_refinement_flags
_atom_site_occupancy
_atom_site_disorder_assembly
_atom_site_disorder_group
_atom_site_type_symbol
Cs 0.0000 0.0000 0.0000 0.02029(11) Uani d S 1 . . Cs
Al 0.0000 0.0000 0.5000 0.0104(3) Uani d S 1 . . Al
Mo 0.3333 0.6667 0.70401(4) 0.01026(11) Uani d S 1 . . Mo
O1 0.3333 0.6667 0.9182(4) 0.0213(7) Uani d S 1 . . O
O2 0.1585(2) 0.3170(4) 0.6377(3) 0.0244(4) Uani d S 1 . . O

loop_
_atom_site_aniso_label
_atom_site_aniso_U_11
_atom_site_aniso_U_22
_atom_site_aniso_U_33
_atom_site_aniso_U_12
_atom_site_aniso_U_13
_atom_site_aniso_U_23
Cs 0.02162(14) 0.02162(14) 0.0176(2) 0.01081(7) 0.000 0.000
Al 0.0084(5) 0.0084(5) 0.0145(8) 0.0042(2) 0.000 0.000
Mo 0.00938(13) 0.00938(13) 0.0120(2) 0.00469(6) 0.000 0.000
O1 0.0257(11) 0.0257(11) 0.0126(14) 0.0128(6) 0.000 0.000
O2 0.0265(8) 0.0141(9) 0.0284(9) 0.0070(5) -0.0036(4) -0.0073(8)

loop_
_geom_bond_atom_site_label_1
_geom_bond_atom_site_label_2
_geom_bond_site_symmetry_2
_geom_bond_distance
_geom_bond_publ_flag
Cs O1 7_566 3.2716(9) y
Cs O1 1_544 3.2716(9) ?
Cs O1 1_444 3.2716(9) ?
Cs O1 7_666 3.2716(9) ?
Cs O1 1_554 3.2716(9) ?
Cs O1 7_556 3.2716(9) ?
Cs O2 8_556 3.287(2) ?
Cs O2 2_554 3.287(2) ?
Cs O2 9_556 3.287(2) ?
Cs O2 3_554 3.287(2) ?
Cs O2 7_556 3.287(2) ?
Cs O2 1_554 3.287(2) y
Al O2 . 1.883(2) y
Al O2 7_556 1.883(2) ?
Al O2 9_556 1.883(2) ?
Al O2 3 1.883(2) ?
Al O2 8_556 1.883(2) ?
Al O2 2 1.883(2) ?
Al Cs 1_556 4.0185(10) ?
Mo O1 . 1.721(4) y
Mo O2 3_565 1.763(2) ?
Mo O2 . 1.763(2) y
Mo O2 2_665 1.763(2) ?
Mo Cs 1_566 3.9913(6) ?
Mo Cs 1_666 3.9913(6) ?
Mo Cs 1_556 3.9913(6) ?
O1 Cs 1_566 3.2716(9) ?
O1 Cs 1_666 3.2716(9) ?
O1 Cs 1_556 3.2716(9) ?
O2 Cs 1_556 3.287(2) ?
